data_7019261
loop_
_publ_author_name
'Mikhalitsyna, Elena A.'
'Tyurin, Vladimir S.'
'Zamylatskov, Ilia A.'
'Khrustalev, Victor N.'
'Beletskaya, Irina P.'

_publ_section_title
;
 Synthesis, characterization and cation-induced dimerization of new
 aza-crown ether-appended metalloporphyrins.
;
_journal_issue 25
_journal_name_full 'Dalton transactions (Cambridge, England : 2003)'
_journal_page_first 7624
_journal_page_last 7636
_journal_paper_doi 10.1039/c2dt30123g
_journal_volume 41
_journal_year 2012
_chemical_formula_moiety 'C52 H67 Cu N5 O4, 0.75(C H Cl3)'
_chemical_formula_sum 'C52.75 H67.75 Cl2.25 Cu N5 O4'
_chemical_formula_weight 979.17
_chemical_name_systematic
;
?
;
_space_group_IT_number 2
_symmetry_cell_setting triclinic
_symmetry_space_group_name_Hall '-P 1'
_symmetry_space_group_name_H-M 'P -1'
_atom_sites_solution_hydrogens geom
_atom_sites_solution_primary direct
_atom_sites_solution_secondary difmap
_audit_creation_method SHELXL-97
_audit_update_record
;
2012-03-11 # Formatted by publCIF
;
_cell_angle_alpha 100.068(3)
_cell_angle_beta 91.765(3)
_cell_angle_gamma 115.554(3)
_cell_formula_units_Z 2
_cell_length_a 12.769(2)
_cell_length_b 13.437(3)
_cell_length_c 17.341(3)
_cell_measurement_reflns_used 3021
_cell_measurement_temperature 173(2)
_cell_measurement_theta_max 21.43
_cell_measurement_theta_min 2.26
_cell_volume 2624.0(9)
_computing_cell_refinement 'SAINTPlus, v. 6.2 (Bruker, 2001)'
_computing_data_collection 'APEX2 (Bruker, 2005)'
_computing_data_reduction 'SAINTPlus, v. 6.2 (Bruker, 2001)'
_computing_molecular_graphics 'SHELXTL (Sheldrick, 2008)'
_computing_publication_material 'SHELXTL (Sheldrick, 2008)'
_computing_structure_refinement 'SHELXTL (Sheldrick, 2008)'
_computing_structure_solution 'SHELXTL (Sheldrick, 2008)'
_diffrn_ambient_temperature 173(2)
_diffrn_measured_fraction_theta_full 0.986
_diffrn_measured_fraction_theta_max 0.986
_diffrn_measurement_device_type 'Bruker APEX-II CCD'
_diffrn_measurement_method '\f and \w scans'
_diffrn_radiation_monochromator graphite
_diffrn_radiation_source 'fine-focus sealed tube'
_diffrn_radiation_type MoK\a
_diffrn_radiation_wavelength 0.71073
_diffrn_reflns_av_R_equivalents 0.0543
_diffrn_reflns_av_sigmaI/netI 0.0830
_diffrn_reflns_limit_h_max 15
_diffrn_reflns_limit_h_min -15
_diffrn_reflns_limit_k_max 15
_diffrn_reflns_limit_k_min -15
_diffrn_reflns_limit_l_max 20
_diffrn_reflns_limit_l_min -20
_diffrn_reflns_number 20935
_diffrn_reflns_theta_full 25.00
_diffrn_reflns_theta_max 25.00
_diffrn_reflns_theta_min 2.97
_exptl_absorpt_coefficient_mu 0.578
_exptl_absorpt_correction_T_max 0.893
_exptl_absorpt_correction_T_min 0.874
_exptl_absorpt_correction_type multi-scan
_exptl_absorpt_process_details 'SADABS (Sheldrick, 2003)'
_exptl_crystal_colour red-green
_exptl_crystal_density_diffrn 1.239
_exptl_crystal_density_method 'not measured'
_exptl_crystal_description prism
_exptl_crystal_F_000 1037
_exptl_crystal_size_max 0.24
_exptl_crystal_size_mid 0.22
_exptl_crystal_size_min 0.20
_refine_diff_density_max 0.938
_refine_diff_density_min -1.043
_refine_diff_density_rms 0.083
_refine_ls_extinction_method none
_refine_ls_goodness_of_fit_ref 1.000
_refine_ls_hydrogen_treatment constr
_refine_ls_matrix_type full
_refine_ls_number_parameters 519
_refine_ls_number_reflns 9114
_refine_ls_number_restraints 19
_refine_ls_restrained_S_all 1.000
_refine_ls_R_factor_all 0.1439
_refine_ls_R_factor_gt 0.0851
_refine_ls_shift/su_max 0.001
_refine_ls_shift/su_mean 0.000
_refine_ls_structure_factor_coef Fsqd
_refine_ls_weighting_details 'calc w=1/[\s^2^(Fo^2^)+(0.08P)^2^+8P] where P=(Fo^2^+2Fc^2^)/3'
_refine_ls_weighting_scheme calc
_refine_ls_wR_factor_gt 0.1936
_refine_ls_wR_factor_ref 0.2262
_reflns_number_gt 5257
_reflns_number_total 9114
_reflns_threshold_expression I>2\s(I)
_cod_data_source_file c2dt30123g.txt
_cod_data_source_block CuP,3
_cod_depositor_comments
;
The following automatic conversions were performed:

'_symmetry_cell_setting' value 'Triclinic' changed to 'triclinic'
according to /home/saulius/struct/CIF-dictionaries/cif_core.dic
dictionary named 'cif_core.dic' version 2.4.1 from 2010-06-29.

Automatic conversion script
Id: cif_fix_values 1891 2012-01-12 08:04:46Z andrius 
;
_cod_database_code 7019261

loop_
_symmetry_equiv_pos_as_xyz
'x, y, z'
'-x, -y, -z'

loop_
_atom_site_label
_atom_site_type_symbol
_atom_site_fract_x
_atom_site_fract_y
_atom_site_fract_z
_atom_site_U_iso_or_equiv
_atom_site_adp_type
_atom_site_occupancy
_atom_site_symmetry_multiplicity
_atom_site_calc_flag
_atom_site_refinement_flags
Cu1 Cu 0.17365(4) 0.14549(4) 0.88526(3) 0.03955(13) Uani 1 1 d .
O1 O 1.0799(3) 0.6918(3) 1.23066(19) 0.0696(11) Uani 1 1 d .
O2 O 1.0722(3) 0.6961(3) 1.3970(2) 0.0808(12) Uani 1 1 d .
O3 O 1.0461(3) 0.4729(3) 1.39083(19) 0.0711(11) Uani 1 1 d .
O4 O 0.9980(3) 0.3374(3) 1.22256(17) 0.0581(9) Uani 1 1 d .
N1 N 0.3285(3) 0.1919(3) 0.8420(2) 0.0468(10) Uani 1 1 d .
N2 N 0.2586(2) 0.2342(2) 0.99164(18) 0.0357(8) Uani 1 1 d .
N3 N 0.0192(3) 0.1005(3) 0.92741(19) 0.0383(9) Uani 1 1 d .
N4 N 0.0878(3) 0.0546(3) 0.77832(19) 0.0431(9) Uani 1 1 d .
N5 N 0.9424(3) 0.5071(3) 1.0987(2) 0.0442(9) Uani 1 1 d .
C1 C 0.3427(4) 0.1644(5) 0.7655(3) 0.0627(15) Uani 1 1 d .
C2 C 0.4643(3) 0.2122(5) 0.75508(18) 0.0769(19) Uani 1 1 d D
C3 C 0.5249(2) 0.2681(4) 0.8270(3) 0.0580(14) Uani 1 1 d D
C4 C 0.4387(3) 0.2558(3) 0.8820(2) 0.0415(11) Uani 1 1 d .
C5 C 0.4635(3) 0.3006(3) 0.9639(2) 0.0383(10) Uani 1 1 d .
C6 C 0.3782(3) 0.2929(3) 1.0149(2) 0.0361(10) Uani 1 1 d .
C7 C 0.4006(2) 0.3440(3) 1.0982(2) 0.0438(11) Uani 1 1 d D
C8 C 0.2941(3) 0.3176(3) 1.12407(15) 0.0413(11) Uani 1 1 d D
C9 C 0.2080(3) 0.2491(3) 1.0576(2) 0.0387(10) Uani 1 1 d .
C10 C 0.0889(3) 0.2040(3) 1.0632(2) 0.0417(11) Uani 1 1 d .
H10 H 0.0653 0.2235 1.1127 0.050 Uiso 1 1 calc R
C11 C 0.0007(3) 0.1325(3) 1.0022(2) 0.0374(10) Uani 1 1 d .
C12 C -0.1229(3) 0.0830(3) 1.01130(16) 0.0418(11) Uani 1 1 d D
C13 C -0.17925(19) 0.0195(3) 0.9392(3) 0.0433(11) Uani 1 1 d D
C14 C -0.0910(3) 0.0300(3) 0.8878(3) 0.0414(11) Uani 1 1 d .
C15 C -0.1131(3) -0.0241(3) 0.8097(3) 0.0463(12) Uani 1 1 d .
H15 H -0.1922 -0.0737 0.7896 0.056 Uiso 1 1 calc R
C16 C -0.0302(3) -0.0126(3) 0.7580(3) 0.0458(12) Uani 1 1 d .
C17 C -0.0544(2) -0.0661(3) 0.6750(2) 0.0518(12) Uani 1 1 d D
C18 C 0.0491(3) -0.0312(4) 0.64592(16) 0.0575(13) Uani 1 1 d D
C19 C 0.1362(4) 0.0432(4) 0.7106(3) 0.0551(13) Uani 1 1 d .
C20 C 0.2565(4) 0.0963(5) 0.7044(3) 0.0737(17) Uani 1 1 d .
H20 H 0.2803 0.0841 0.6537 0.088 Uiso 1 1 calc R
C21 C 0.5089(4) 0.1976(5) 0.67687(19) 0.0710(7) Uani 1 1 d D
H21A H 0.5291 0.1344 0.6709 0.107 Uiso 1 1 calc R
H21B H 0.5786 0.2668 0.6742 0.107 Uiso 1 1 calc R
H21C H 0.4482 0.1823 0.6344 0.107 Uiso 1 1 calc R
C22 C 0.6560(2) 0.3280(5) 0.8410(3) 0.0710(7) Uani 1 1 d D
H22A H 0.6882 0.3056 0.7942 0.107 Uiso 1 1 calc R
H22B H 0.6834 0.3077 0.8865 0.107 Uiso 1 1 calc R
H22C H 0.6820 0.4097 0.8513 0.107 Uiso 1 1 calc R
C23 C 0.5886(3) 0.3562(3) 0.9993(2) 0.0377(10) Uani 1 1 d .
C24 C 0.6593(3) 0.4696(3) 1.0071(3) 0.0460(12) Uani 1 1 d .
H24 H 0.6272 0.5147 0.9893 0.055 Uiso 1 1 calc R
C25 C 0.7749(3) 0.5210(3) 1.0398(3) 0.0459(12) Uani 1 1 d .
H25 H 0.8205 0.5996 1.0434 0.055 Uiso 1 1 calc R
C26 C 0.8249(3) 0.4582(3) 1.0674(2) 0.0378(10) Uani 1 1 d .
C27 C 0.7533(3) 0.3433(3) 1.0614(3) 0.0445(11) Uani 1 1 d .
H27 H 0.7841 0.2984 1.0811 0.053 Uiso 1 1 calc R
C28 C 0.6378(3) 0.2936(3) 1.0272(3) 0.0440(11) Uani 1 1 d .
H28 H 0.5915 0.2149 1.0229 0.053 Uiso 1 1 calc R
C29 C 1.0195(4) 0.6199(4) 1.0935(3) 0.0495(12) Uani 1 1 d .
H29A H 0.9915 0.6361 1.0455 0.059 Uiso 1 1 calc R
H29B H 1.0978 0.6240 1.0864 0.059 Uiso 1 1 calc R
C30 C 1.0323(5) 0.7094(4) 1.1615(3) 0.0657(16) Uani 1 1 d .
H30A H 1.0847 0.7842 1.1512 0.079 Uiso 1 1 calc R
H30B H 0.9551 0.7076 1.1694 0.079 Uiso 1 1 calc R
C31 C 1.1237(6) 0.7873(5) 1.2909(3) 0.086(2) Uani 1 1 d .
H31A H 1.0615 0.8108 1.3035 0.103 Uiso 1 1 calc R
H31B H 1.1884 0.8500 1.2739 0.103 Uiso 1 1 calc R
C32 C 1.1680(5) 0.7611(6) 1.3636(3) 0.094(2) Uani 1 1 d .
H32A H 1.2149 0.7198 1.3486 0.112 Uiso 1 1 calc R
H32B H 1.2181 0.8319 1.4017 0.112 Uiso 1 1 calc R
C33 C 1.1043(6) 0.6597(5) 1.4615(3) 0.087(2) Uani 1 1 d .
H33A H 1.0378 0.6350 1.4931 0.104 Uiso 1 1 calc R
H33B H 1.1706 0.7250 1.4954 0.104 Uiso 1 1 calc R
C34 C 1.1389(5) 0.5646(5) 1.4400(3) 0.090(2) Uani 1 1 d .
H34A H 1.2097 0.5897 1.4124 0.108 Uiso 1 1 calc R
H34B H 1.1565 0.5421 1.4883 0.108 Uiso 1 1 calc R
C35 C 1.0683(4) 0.3800(5) 1.3620(3) 0.0723(15) Uani 1 1 d .
H35A H 1.0675 0.3397 1.4047 0.087 Uiso 1 1 calc R
H35B H 1.1465 0.4066 1.3434 0.087 Uiso 1 1 calc R
C36 C 0.9761(5) 0.3013(4) 1.2948(3) 0.0666(15) Uani 1 1 d .
H36A H 0.9725 0.2252 1.2886 0.080 Uiso 1 1 calc R
H36B H 0.8990 0.2955 1.3079 0.080 Uiso 1 1 calc R
C37 C 0.9620(4) 0.4193(4) 1.2096(2) 0.0488(12) Uani 1 1 d .
H37A H 1.0042 0.4899 1.2497 0.059 Uiso 1 1 calc R
H37B H 0.8770 0.3916 1.2125 0.059 Uiso 1 1 calc R
C38 C 0.9908(3) 0.4396(3) 1.1275(2) 0.0429(11) Uani 1 1 d .
H38A H 1.0768 0.4775 1.1285 0.051 Uiso 1 1 calc R
H38B H 0.9610 0.3658 1.0903 0.051 Uiso 1 1 calc R
C39 C 0.5131(3) 0.4162(5) 1.1511(3) 0.0710(7) Uani 1 1 d D
H39A H 0.4971 0.4244 1.2061 0.107 Uiso 1 1 calc R
H39B H 0.5498 0.4908 1.1377 0.107 Uiso 1 1 calc R
H39C H 0.5659 0.3807 1.1440 0.107 Uiso 1 1 calc R
C40 C 0.2682(4) 0.3516(5) 1.20563(18) 0.0710(7) Uani 1 1 d D
H40A H 0.3303 0.3597 1.2444 0.107 Uiso 1 1 calc R
H40B H 0.1932 0.2937 1.2149 0.107 Uiso 1 1 calc R
H40C H 0.2643 0.4237 1.2108 0.107 Uiso 1 1 calc R
C41 C -0.1745(3) 0.0961(5) 1.08678(19) 0.0710(7) Uani 1 1 d D
H41A H -0.2582 0.0442 1.0789 0.107 Uiso 1 1 calc R
H41B H -0.1640 0.1739 1.1024 0.107 Uiso 1 1 calc R
H41C H -0.1352 0.0789 1.1283 0.107 Uiso 1 1 calc R
C42 C -0.30866(19) -0.0421(2) 0.9153(3) 0.0543(9) Uani 1 1 d D
H42A H -0.3485 -0.0683 0.9611 0.065 Uiso 1 1 calc R
H42B H -0.3266 -0.1093 0.8733 0.065 Uiso 1 1 calc R
C43 C -0.3545(2) 0.0330(3) 0.8855(4) 0.0968(12) Uani 1 1 d D
H43A H -0.3341 0.1007 0.9276 0.116 Uiso 1 1 calc R
H43B H -0.3137 0.0586 0.8400 0.116 Uiso 1 1 calc R
C44 C -0.4850(2) -0.0211(4) 0.8606(2) 0.0968(12) Uani 1 1 d D
H44A H -0.5264 -0.0594 0.9021 0.116 Uiso 1 1 calc R
H44B H -0.5092 0.0385 0.8556 0.116 Uiso 1 1 calc R
C45 C -0.5207(2) -0.1058(4) 0.7832(2) 0.0968(12) Uani 1 1 d D
H45A H -0.5062 -0.1704 0.7904 0.116 Uiso 1 1 calc R
H45B H -0.4712 -0.0702 0.7436 0.116 Uiso 1 1 calc R
C46 C -0.6480(3) -0.1492(6) 0.7517(4) 0.0968(12) Uani 1 1 d D
H46A H -0.6674 -0.2080 0.7040 0.145 Uiso 1 1 calc R
H46B H -0.6613 -0.0870 0.7391 0.145 Uiso 1 1 calc R
H46C H -0.6975 -0.1807 0.7918 0.145 Uiso 1 1 calc R
C47 C -0.1738(2) -0.1446(2) 0.6326(2) 0.0543(9) Uani 1 1 d D
H47A H -0.2167 -0.1986 0.6658 0.065 Uiso 1 1 calc R
H47B H -0.1654 -0.1884 0.5830 0.065 Uiso 1 1 calc R
C48 C -0.2454(2) -0.0850(3) 0.6132(3) 0.0989(12) Uani 1 1 d D
H48A H -0.2483 -0.0368 0.6624 0.119 Uiso 1 1 calc R
H48B H -0.2046 -0.0349 0.5771 0.119 Uiso 1 1 calc R
C49 C -0.3694(2) -0.1620(3) 0.5754(3) 0.0989(12) Uani 1 1 d D
H49A H -0.4107 -0.2121 0.6113 0.119 Uiso 1 1 calc R
H49B H -0.3670 -0.2102 0.5260 0.119 Uiso 1 1 calc R
C50 C -0.4385(2) -0.0997(3) 0.5567(4) 0.0989(12) Uani 1 1 d D
H50A H -0.4316 -0.0436 0.6044 0.119 Uiso 1 1 calc R
H50B H -0.4037 -0.0581 0.5150 0.119 Uiso 1 1 calc R
C51 C -0.5670(3) -0.1764(5) 0.5296(4) 0.0989(12) Uani 1 1 d D
H51A H -0.6079 -0.1306 0.5234 0.148 Uiso 1 1 calc R
H51B H -0.6009 -0.2219 0.5688 0.148 Uiso 1 1 calc R
H51C H -0.5751 -0.2262 0.4789 0.148 Uiso 1 1 calc R
C52 C 0.0746(4) -0.0630(5) 0.56386(19) 0.0710(7) Uani 1 1 d D
H52A H 0.0023 -0.1204 0.5318 0.107 Uiso 1 1 calc R
H52B H 0.1319 -0.0931 0.5657 0.107 Uiso 1 1 calc R
H52C H 0.1062 0.0039 0.5404 0.107 Uiso 1 1 calc R
Cl1 Cl 0.7903(2) 0.6595(3) 0.43160(15) 0.1461(7) Uani 0.75 1 d PD
Cl2 Cl 0.7158(2) 0.4401(2) 0.33447(19) 0.1461(7) Uani 0.75 1 d PD
Cl3 Cl 0.7674(2) 0.6293(3) 0.26286(15) 0.1461(7) Uani 0.75 1 d PD
C53 C 0.8117(4) 0.5851(2) 0.34321(16) 0.114(4) Uani 0.75 1 d PD
H53 H 0.8950 0.5981 0.3434 0.137 Uiso 0.75 1 calc PR

loop_
_atom_site_aniso_label
_atom_site_aniso_U_11
_atom_site_aniso_U_22
_atom_site_aniso_U_33
_atom_site_aniso_U_23
_atom_site_aniso_U_13
_atom_site_aniso_U_12
Cu1 0.0324(2) 0.0459(2) 0.0406(3) 0.0042(2) 0.00031(19) 0.01974(18)
O1 0.089(2) 0.0482(17) 0.056(2) -0.0005(15) -0.0149(17) 0.0210(16)
O2 0.086(2) 0.095(2) 0.057(2) 0.0086(18) 0.0123(18) 0.0387(19)
O3 0.0782(19) 0.091(2) 0.0463(19) 0.0012(16) -0.0046(16) 0.0451(17)
O4 0.0747(16) 0.0698(17) 0.0451(17) 0.0090(14) 0.0014(14) 0.0476(14)
N1 0.0327(15) 0.065(2) 0.0398(19) 0.0030(16) 0.0028(14) 0.0220(15)
N2 0.0342(14) 0.0398(15) 0.0379(17) 0.0058(13) 0.0031(13) 0.0216(12)
N3 0.0350(15) 0.0364(16) 0.0430(19) 0.0064(14) -0.0009(14) 0.0164(13)
N4 0.0385(15) 0.0532(18) 0.0410(19) 0.0046(15) 0.0002(14) 0.0259(14)
N5 0.0333(15) 0.0488(18) 0.0434(19) 0.0030(15) -0.0038(14) 0.0148(14)
C1 0.042(2) 0.100(3) 0.040(3) -0.001(2) 0.0039(19) 0.032(2)
C2 0.043(2) 0.127(4) 0.048(3) 0.002(3) 0.010(2) 0.032(3)
C3 0.040(2) 0.085(3) 0.048(3) 0.009(2) 0.0102(19) 0.029(2)
C4 0.0371(18) 0.047(2) 0.044(2) 0.0102(17) 0.0045(17) 0.0222(16)
C5 0.0291(16) 0.0414(19) 0.049(2) 0.0101(17) 0.0020(16) 0.0194(15)
C6 0.0361(17) 0.0371(18) 0.038(2) 0.0066(16) -0.0002(16) 0.0193(15)
C7 0.0398(19) 0.046(2) 0.048(2) 0.0051(18) -0.0035(18) 0.0226(16)
C8 0.0436(19) 0.047(2) 0.037(2) 0.0062(17) 0.0024(17) 0.0248(16)
C9 0.0398(18) 0.0361(18) 0.045(2) 0.0121(16) 0.0016(17) 0.0201(15)
C10 0.0374(18) 0.045(2) 0.046(2) 0.0130(17) 0.0067(17) 0.0200(16)
C11 0.0345(17) 0.0360(18) 0.048(2) 0.0153(16) 0.0053(17) 0.0188(15)
C12 0.0408(19) 0.0337(18) 0.056(3) 0.0132(17) 0.0087(18) 0.0199(15)
C13 0.0387(18) 0.0368(19) 0.059(3) 0.0118(18) 0.0055(19) 0.0206(16)
C14 0.0359(18) 0.0374(19) 0.054(2) 0.0099(18) 0.0028(18) 0.0192(15)
C15 0.0342(19) 0.038(2) 0.059(3) 0.0062(19) -0.0064(19) 0.0110(17)
C16 0.0399(19) 0.045(2) 0.052(3) 0.0053(19) -0.0032(19) 0.0212(17)
C17 0.055(2) 0.049(2) 0.050(3) -0.002(2) -0.008(2) 0.0274(19)
C18 0.054(2) 0.069(3) 0.050(3) -0.002(2) -0.001(2) 0.033(2)
C19 0.042(2) 0.077(3) 0.043(3) -0.003(2) -0.0029(19) 0.030(2)
C20 0.056(2) 0.116(4) 0.046(3) -0.001(3) 0.006(2) 0.042(3)
C21 0.0509(10) 0.0967(15) 0.0529(12) 0.0000(11) 0.0038(9) 0.0271(10)
C22 0.0509(10) 0.0967(15) 0.0529(12) 0.0000(11) 0.0038(9) 0.0271(10)
C23 0.0338(17) 0.0351(19) 0.044(2) 0.0086(17) 0.0057(17) 0.0148(15)
C24 0.0392(19) 0.043(2) 0.057(3) 0.0106(19) -0.0003(19) 0.0193(17)
C25 0.039(2) 0.039(2) 0.055(3) 0.0106(19) 0.0018(19) 0.0137(17)
C26 0.0334(18) 0.0395(19) 0.039(2) 0.0077(16) 0.0016(16) 0.0148(16)
C27 0.0360(18) 0.046(2) 0.057(3) 0.0153(19) 0.0003(18) 0.0221(16)
C28 0.0352(19) 0.037(2) 0.059(3) 0.0126(18) 0.0008(18) 0.0140(16)
C29 0.0340(19) 0.056(2) 0.053(3) 0.021(2) 0.0061(18) 0.0111(18)
C30 0.071(3) 0.053(3) 0.061(3) 0.013(2) -0.010(2) 0.017(2)
C31 0.106(4) 0.072(3) 0.059(3) -0.003(3) -0.008(3) 0.027(3)
C32 0.079(4) 0.111(5) 0.060(4) -0.007(3) -0.004(3) 0.024(3)
C33 0.102(4) 0.097(4) 0.053(3) 0.009(3) -0.003(3) 0.039(3)
C34 0.095(4) 0.109(4) 0.056(3) 0.010(3) -0.019(3) 0.041(3)
C35 0.088(3) 0.111(3) 0.045(3) 0.017(2) 0.008(2) 0.068(3)
C36 0.085(3) 0.063(3) 0.056(3) 0.014(2) 0.001(3) 0.037(2)
C37 0.050(2) 0.056(2) 0.045(2) 0.0027(19) -0.0003(19) 0.0313(18)
C38 0.0326(17) 0.055(2) 0.042(2) 0.0017(18) -0.0004(17) 0.0231(16)
C39 0.0509(10) 0.0967(15) 0.0529(12) 0.0000(11) 0.0038(9) 0.0271(10)
C40 0.0509(10) 0.0967(15) 0.0529(12) 0.0000(11) 0.0038(9) 0.0271(10)
C41 0.0509(10) 0.0967(15) 0.0529(12) 0.0000(11) 0.0038(9) 0.0271(10)
C42 0.0454(15) 0.0545(17) 0.059(2) 0.0084(15) -0.0004(15) 0.0203(14)
C43 0.0552(15) 0.120(2) 0.102(2) 0.0222(19) 0.0055(16) 0.0275(16)
C44 0.0552(15) 0.120(2) 0.102(2) 0.0222(19) 0.0055(16) 0.0275(16)
C45 0.0552(15) 0.120(2) 0.102(2) 0.0222(19) 0.0055(16) 0.0275(16)
C46 0.0552(15) 0.120(2) 0.102(2) 0.0222(19) 0.0055(16) 0.0275(16)
C47 0.0454(15) 0.0545(17) 0.059(2) 0.0084(15) -0.0004(15) 0.0203(14)
C48 0.0650(16) 0.143(3) 0.076(2) 0.0132(19) -0.0125(15) 0.0389(17)
C49 0.0650(16) 0.143(3) 0.076(2) 0.0132(19) -0.0125(15) 0.0389(17)
C50 0.0650(16) 0.143(3) 0.076(2) 0.0132(19) -0.0125(15) 0.0389(17)
C51 0.0650(16) 0.143(3) 0.076(2) 0.0132(19) -0.0125(15) 0.0389(17)
C52 0.0509(10) 0.0967(15) 0.0529(12) 0.0000(11) 0.0038(9) 0.0271(10)
Cl1 0.1134(11) 0.1791(16) 0.1174(13) -0.0044(11) -0.0015(10) 0.0531(11)
Cl2 0.1134(11) 0.1791(16) 0.1174(13) -0.0044(11) -0.0015(10) 0.0531(11)
Cl3 0.1134(11) 0.1791(16) 0.1174(13) -0.0044(11) -0.0015(10) 0.0531(11)
C53 0.076(5) 0.162(8) 0.073(5) -0.033(5) -0.018(4) 0.047(5)

loop_
_atom_type_symbol
_atom_type_description
_atom_type_scat_dispersion_real
_atom_type_scat_dispersion_imag
_atom_type_scat_source
C C 0.0033 0.0016 'International Tables Vol C Tables 4.2.6.8 and 6.1.1.4'
H H 0.0000 0.0000 'International Tables Vol C Tables 4.2.6.8 and 6.1.1.4'
N N 0.0061 0.0033 'International Tables Vol C Tables 4.2.6.8 and 6.1.1.4'
O O 0.0106 0.0060 'International Tables Vol C Tables 4.2.6.8 and 6.1.1.4'
Cl Cl 0.1484 0.1585 'International Tables Vol C Tables 4.2.6.8 and 6.1.1.4'
Cu Cu 0.3201 1.2651 'International Tables Vol C Tables 4.2.6.8 and 6.1.1.4'

loop_
_geom_angle_atom_site_label_1
_geom_angle_atom_site_label_2
_geom_angle_atom_site_label_3
_geom_angle
N2 Cu1 N3 91.21(12)
N2 Cu1 N1 89.07(13)
N3 Cu1 N1 179.29(16)
N2 Cu1 N4 179.42(15)
N3 Cu1 N4 88.70(13)
N1 Cu1 N4 91.03(13)
C31 O1 C30 112.1(4)
C32 O2 C33 111.9(5)
C34 O3 C35 115.1(4)
C37 O4 C36 116.6(4)
C1 N1 C4 106.5(3)
C1 N1 Cu1 125.2(3)
C4 N1 Cu1 128.3(3)
C9 N2 C6 105.3(3)
C9 N2 Cu1 125.7(2)
C6 N2 Cu1 129.0(3)
C11 N3 C14 105.0(3)
C11 N3 Cu1 126.8(2)
C14 N3 Cu1 128.2(3)
C19 N4 C16 104.9(3)
C19 N4 Cu1 126.7(3)
C16 N4 Cu1 128.4(3)
C26 N5 C29 120.7(4)
C26 N5 C38 120.1(3)
C29 N5 C38 118.7(3)
N1 C1 C20 127.0(4)
N1 C1 C2 110.6(3)
C20 C1 C2 122.4(4)
C3 C2 C1 107.1(3)
C3 C2 C21 129.3(3)
C1 C2 C21 123.6(3)
C2 C3 C4 106.4(3)
C2 C3 C22 123.2(4)
C4 C3 C22 130.3(4)
N1 C4 C5 124.9(4)
N1 C4 C3 109.4(3)
C5 C4 C3 125.7(3)
C6 C5 C4 124.4(3)
C6 C5 C23 117.8(3)
C4 C5 C23 117.8(3)
N2 C6 C5 124.0(3)
N2 C6 C7 110.1(3)
C5 C6 C7 125.9(3)
C8 C7 C6 106.4(2)
C8 C7 C39 122.5(3)
C6 C7 C39 131.1(3)
C7 C8 C9 106.7(3)
C7 C8 C40 127.9(3)
C9 C8 C40 125.4(3)
N2 C9 C10 126.0(3)
N2 C9 C8 111.5(3)
C10 C9 C8 122.5(4)
C9 C10 C11 125.6(4)
C9 C10 H10 117.2
C11 C10 H10 117.2
N3 C11 C10 124.6(3)
N3 C11 C12 111.5(3)
C10 C11 C12 124.0(4)
C13 C12 C11 105.9(3)
C13 C12 C41 128.2(3)
C11 C12 C41 125.8(3)
C12 C13 C14 106.8(2)
C12 C13 C42 127.3(3)
C14 C13 C42 125.8(4)
C15 C14 N3 124.7(4)
C15 C14 C13 124.5(3)
N3 C14 C13 110.9(3)
C14 C15 C16 125.7(4)
C14 C15 H15 117.1
C16 C15 H15 117.1
N4 C16 C15 124.2(4)
N4 C16 C17 110.3(3)
C15 C16 C17 125.5(3)
C18 C17 C16 106.7(3)
C18 C17 C47 128.5(4)
C16 C17 C47 124.8(3)
C17 C18 C19 106.4(3)
C17 C18 C52 128.9(3)
C19 C18 C52 124.7(4)
N4 C19 C20 124.4(4)
N4 C19 C18 111.7(3)
C20 C19 C18 123.9(4)
C1 C20 C19 125.6(5)
C1 C20 H20 117.2
C19 C20 H20 117.2
C2 C21 H21A 109.5
C2 C21 H21B 109.5
H21A C21 H21B 109.5
C2 C21 H21C 109.5
H21A C21 H21C 109.5
H21B C21 H21C 109.5
C3 C22 H22A 109.5
C3 C22 H22B 109.5
H22A C22 H22B 109.5
C3 C22 H22C 109.5
H22A C22 H22C 109.5
H22B C22 H22C 109.5
C24 C23 C28 116.9(4)
C24 C23 C5 123.0(4)
C28 C23 C5 120.2(3)
C23 C24 C25 123.0(4)
C23 C24 H24 118.5
C25 C24 H24 118.5
C24 C25 C26 120.3(4)
C24 C25 H25 119.8
C26 C25 H25 119.8
C25 C26 C27 117.3(3)
C25 C26 N5 121.6(3)
C27 C26 N5 121.0(4)
C28 C27 C26 121.1(4)
C28 C27 H27 119.5
C26 C27 H27 119.5
C23 C28 C27 121.4(4)
C23 C28 H28 119.3
C27 C28 H28 119.3
N5 C29 C30 116.1(4)
N5 C29 H29A 108.3
C30 C29 H29A 108.3
N5 C29 H29B 108.3
C30 C29 H29B 108.3
H29A C29 H29B 107.4
O1 C30 C29 109.4(4)
O1 C30 H30A 109.8
C29 C30 H30A 109.8
O1 C30 H30B 109.8
C29 C30 H30B 109.8
H30A C30 H30B 108.2
O1 C31 C32 109.2(5)
O1 C31 H31A 109.8
C32 C31 H31A 109.8
O1 C31 H31B 109.8
C32 C31 H31B 109.8
H31A C31 H31B 108.3
O2 C32 C31 107.8(5)
O2 C32 H32A 110.2
C31 C32 H32A 110.2
O2 C32 H32B 110.2
C31 C32 H32B 110.2
H32A C32 H32B 108.5
O2 C33 C34 115.3(5)
O2 C33 H33A 108.5
C34 C33 H33A 108.5
O2 C33 H33B 108.5
C34 C33 H33B 108.5
H33A C33 H33B 107.5
O3 C34 C33 108.6(5)
O3 C34 H34A 110.0
C33 C34 H34A 110.0
O3 C34 H34B 110.0
C33 C34 H34B 110.0
H34A C34 H34B 108.3
O3 C35 C36 109.6(4)
O3 C35 H35A 109.8
C36 C35 H35A 109.8
O3 C35 H35B 109.8
C36 C35 H35B 109.8
H35A C35 H35B 108.2
O4 C36 C35 112.7(4)
O4 C36 H36A 109.1
C35 C36 H36A 109.1
O4 C36 H36B 109.1
C35 C36 H36B 109.1
H36A C36 H36B 107.8
O4 C37 C38 106.1(4)
O4 C37 H37A 110.5
C38 C37 H37A 110.5
O4 C37 H37B 110.5
C38 C37 H37B 110.5
H37A C37 H37B 108.7
N5 C38 C37 113.9(4)
N5 C38 H38A 108.8
C37 C38 H38A 108.8
N5 C38 H38B 108.8
C37 C38 H38B 108.8
H38A C38 H38B 107.7
C7 C39 H39A 109.5
C7 C39 H39B 109.5
H39A C39 H39B 109.5
C7 C39 H39C 109.5
H39A C39 H39C 109.5
H39B C39 H39C 109.5
C8 C40 H40A 109.5
C8 C40 H40B 109.5
H40A C40 H40B 109.5
C8 C40 H40C 109.5
H40A C40 H40C 109.5
H40B C40 H40C 109.5
C12 C41 H41A 109.5
C12 C41 H41B 109.5
H41A C41 H41B 109.5
C12 C41 H41C 109.5
H41A C41 H41C 109.5
H41B C41 H41C 109.5
C13 C42 C43 111.2(2)
C13 C42 H42A 109.4
C43 C42 H42A 109.4
C13 C42 H42B 109.4
C43 C42 H42B 109.4
H42A C42 H42B 108.0
C44 C43 C42 115.4(3)
C44 C43 H43A 108.4
C42 C43 H43A 108.4
C44 C43 H43B 108.4
C42 C43 H43B 108.4
H43A C43 H43B 107.5
C45 C44 C43 112.5(3)
C45 C44 H44A 109.1
C43 C44 H44A 109.1
C45 C44 H44B 109.1
C43 C44 H44B 109.1
H44A C44 H44B 107.8
C44 C45 C46 113.3(4)
C44 C45 H45A 108.9
C46 C45 H45A 108.9
C44 C45 H45B 108.9
C46 C45 H45B 108.9
H45A C45 H45B 107.7
C45 C46 H46A 109.5
C45 C46 H46B 109.5
H46A C46 H46B 109.5
C45 C46 H46C 109.5
H46A C46 H46C 109.5
H46B C46 H46C 109.5
C17 C47 C48 113.7(3)
C17 C47 H47A 108.8
C48 C47 H47A 108.8
C17 C47 H47B 108.8
C48 C47 H47B 108.8
H47A C47 H47B 107.7
C49 C48 C47 115.2(3)
C49 C48 H48A 108.5
C47 C48 H48A 108.5
C49 C48 H48B 108.5
C47 C48 H48B 108.5
H48A C48 H48B 107.5
C48 C49 C50 113.8(3)
C48 C49 H49A 108.8
C50 C49 H49A 108.8
C48 C49 H49B 108.8
C50 C49 H49B 108.8
H49A C49 H49B 107.7
C51 C50 C49 113.5(4)
C51 C50 H50A 108.9
C49 C50 H50A 108.9
C51 C50 H50B 108.9
C49 C50 H50B 108.9
H50A C50 H50B 107.7
C50 C51 H51A 109.5
C50 C51 H51B 109.5
H51A C51 H51B 109.5
C50 C51 H51C 109.5
H51A C51 H51C 109.5
H51B C51 H51C 109.5
C18 C52 H52A 109.5
C18 C52 H52B 109.5
H52A C52 H52B 109.5
C18 C52 H52C 109.5
H52A C52 H52C 109.5
H52B C52 H52C 109.5
Cl2 C53 Cl3 107.2(2)
Cl2 C53 Cl1 107.4(2)
Cl3 C53 Cl1 108.0(2)
Cl2 C53 H53 111.4
Cl3 C53 H53 111.4
Cl1 C53 H53 111.4

loop_
_geom_bond_atom_site_label_1
_geom_bond_atom_site_label_2
_geom_bond_distance
Cu1 N2 1.998(3)
Cu1 N3 2.001(3)
Cu1 N1 2.013(3)
Cu1 N4 2.015(3)
O1 C31 1.387(6)
O1 C30 1.428(6)
O2 C32 1.377(7)
O2 C33 1.411(7)
O3 C34 1.399(6)
O3 C35 1.408(7)
O4 C37 1.410(6)
O4 C36 1.414(6)
N1 C1 1.354(6)
N1 C4 1.374(5)
N2 C9 1.358(5)
N2 C6 1.389(4)
N3 C11 1.355(5)
N3 C14 1.383(4)
N4 C19 1.359(6)
N4 C16 1.375(5)
N5 C26 1.397(5)
N5 C29 1.429(5)
N5 C38 1.441(6)
C1 C20 1.375(6)
C1 C2 1.433(6)
C2 C3 1.353(5)
C2 C21 1.501(3)
C3 C4 1.453(5)
C3 C22 1.501(3)
C4 C5 1.410(6)
C5 C6 1.404(5)
C5 C23 1.495(5)
C6 C7 1.448(5)
C7 C8 1.362(5)
C7 C39 1.501(3)
C8 C9 1.436(5)
C8 C40 1.500(3)
C9 C10 1.387(5)
C10 C11 1.395(5)
C10 H10 0.9500
C11 C12 1.451(5)
C12 C13 1.360(5)
C12 C41 1.501(3)
C13 C14 1.434(5)
C13 C42 1.499(2)
C14 C15 1.377(6)
C15 C16 1.383(6)
C15 H15 0.9500
C16 C17 1.451(6)
C17 C18 1.346(5)
C17 C47 1.500(2)
C18 C19 1.437(5)
C18 C52 1.500(3)
C19 C20 1.403(6)
C20 H20 0.9500
C21 H21A 0.9800
C21 H21B 0.9800
C21 H21C 0.9800
C22 H22A 0.9800
C22 H22B 0.9800
C22 H22C 0.9800
C23 C24 1.374(5)
C23 C28 1.385(6)
C24 C25 1.382(5)
C24 H24 0.9500
C25 C26 1.392(6)
C25 H25 0.9500
C26 C27 1.396(5)
C27 C28 1.390(5)
C27 H27 0.9500
C28 H28 0.9500
C29 C30 1.479(7)
C29 H29A 0.9900
C29 H29B 0.9900
C30 H30A 0.9900
C30 H30B 0.9900
C31 C32 1.522(9)
C31 H31A 0.9900
C31 H31B 0.9900
C32 H32A 0.9900
C32 H32B 0.9900
C33 C34 1.517(10)
C33 H33A 0.9900
C33 H33B 0.9900
C34 H34A 0.9900
C34 H34B 0.9900
C35 C36 1.508(7)
C35 H35A 0.9900
C35 H35B 0.9900
C36 H36A 0.9900
C36 H36B 0.9900
C37 C38 1.522(6)
C37 H37A 0.9900
C37 H37B 0.9900
C38 H38A 0.9900
C38 H38B 0.9900
C39 H39A 0.9800
C39 H39B 0.9800
C39 H39C 0.9800
C40 H40A 0.9800
C40 H40B 0.9800
C40 H40C 0.9800
C41 H41A 0.9800
C41 H41B 0.9800
C41 H41C 0.9800
C42 C43 1.517(3)
C42 H42A 0.9900
C42 H42B 0.9900
C43 C44 1.514(3)
C43 H43A 0.9900
C43 H43B 0.9900
C44 C45 1.512(3)
C44 H44A 0.9900
C44 H44B 0.9900
C45 C46 1.514(3)
C45 H45A 0.9900
C45 H45B 0.9900
C46 H46A 0.9800
C46 H46B 0.9800
C46 H46C 0.9800
C47 C48 1.515(3)
C47 H47A 0.9900
C47 H47B 0.9900
C48 C49 1.514(2)
C48 H48A 0.9900
C48 H48B 0.9900
C49 C50 1.516(3)
C49 H49A 0.9900
C49 H49B 0.9900
C50 C51 1.516(3)
C50 H50A 0.9900
C50 H50B 0.9900
C51 H51A 0.9800
C51 H51B 0.9800
C51 H51C 0.9800
C52 H52A 0.9800
C52 H52B 0.9800
C52 H52C 0.9800
Cl1 C53 1.775(3)
Cl2 C53 1.773(3)
Cl3 C53 1.774(3)
C53 H53 1.0000

loop_
_geom_torsion_atom_site_label_1
_geom_torsion_atom_site_label_2
_geom_torsion_atom_site_label_3
_geom_torsion_atom_site_label_4
_geom_torsion
N2 Cu1 N1 C1 -177.6(4)
N4 Cu1 N1 C1 3.0(4)
N2 Cu1 N1 C4 2.5(4)
N4 Cu1 N1 C4 -176.9(4)
N3 Cu1 N2 C9 -2.6(3)
N1 Cu1 N2 C9 176.7(3)
N3 Cu1 N2 C6 177.3(3)
N1 Cu1 N2 C6 -3.3(4)
N2 Cu1 N3 C11 2.0(3)
N4 Cu1 N3 C11 -178.5(3)
N2 Cu1 N3 C14 -177.3(4)
N4 Cu1 N3 C14 2.2(4)
N3 Cu1 N4 C19 178.5(4)
N1 Cu1 N4 C19 -0.8(4)
N3 Cu1 N4 C16 -4.3(4)
N1 Cu1 N4 C16 176.3(4)
C4 N1 C1 C20 176.5(6)
Cu1 N1 C1 C20 -3.5(9)
C4 N1 C1 C2 -0.6(6)
Cu1 N1 C1 C2 179.4(4)
N1 C1 C2 C3 1.0(7)
C20 C1 C2 C3 -176.2(6)
N1 C1 C2 C21 -179.6(6)
C20 C1 C2 C21 3.1(10)
C1 C2 C3 C4 -0.9(7)
C21 C2 C3 C4 179.8(6)
C1 C2 C3 C22 178.7(5)
C21 C2 C3 C22 -0.6(11)
C1 N1 C4 C5 -179.1(5)
Cu1 N1 C4 C5 0.9(7)
C1 N1 C4 C3 0.0(5)
Cu1 N1 C4 C3 180.0(3)
C2 C3 C4 N1 0.6(6)
C22 C3 C4 N1 -179.0(5)
C2 C3 C4 C5 179.7(5)
C22 C3 C4 C5 0.1(9)
N1 C4 C5 C6 -4.9(7)
C3 C4 C5 C6 176.1(4)
N1 C4 C5 C23 172.7(4)
C3 C4 C5 C23 -6.3(7)
C9 N2 C6 C5 -179.2(4)
Cu1 N2 C6 C5 0.9(6)
C9 N2 C6 C7 0.6(4)
Cu1 N2 C6 C7 -179.3(3)
C4 C5 C6 N2 4.0(7)
C23 C5 C6 N2 -173.6(4)
C4 C5 C6 C7 -175.7(4)
C23 C5 C6 C7 6.7(6)
N2 C6 C7 C8 -1.2(5)
C5 C6 C7 C8 178.6(4)
N2 C6 C7 C39 -179.2(5)
C5 C6 C7 C39 0.6(8)
C6 C7 C8 C9 1.3(5)
C39 C7 C8 C9 179.4(4)
C6 C7 C8 C40 -178.9(5)
C39 C7 C8 C40 -0.8(8)
C6 N2 C9 C10 -178.9(4)
Cu1 N2 C9 C10 1.1(6)
C6 N2 C9 C8 0.2(5)
Cu1 N2 C9 C8 -179.8(3)
C7 C8 C9 N2 -1.0(5)
C40 C8 C9 N2 179.2(4)
C7 C8 C9 C10 178.1(4)
C40 C8 C9 C10 -1.7(7)
N2 C9 C10 C11 2.2(7)
C8 C9 C10 C11 -176.8(4)
C14 N3 C11 C10 179.6(4)
Cu1 N3 C11 C10 0.2(6)
C14 N3 C11 C12 -0.5(4)
Cu1 N3 C11 C12 -179.9(3)
C9 C10 C11 N3 -2.9(7)
C9 C10 C11 C12 177.2(4)
N3 C11 C12 C13 0.1(5)
C10 C11 C12 C13 180.0(4)
N3 C11 C12 C41 177.1(4)
C10 C11 C12 C41 -2.9(7)
C11 C12 C13 C14 0.4(5)
C41 C12 C13 C14 -176.6(5)
C11 C12 C13 C42 -174.9(4)
C41 C12 C13 C42 8.1(7)
C11 N3 C14 C15 -178.5(4)
Cu1 N3 C14 C15 0.9(6)
C11 N3 C14 C13 0.7(5)
Cu1 N3 C14 C13 -179.9(3)
C12 C13 C14 C15 178.6(4)
C42 C13 C14 C15 -6.0(7)
C12 C13 C14 N3 -0.7(5)
C42 C13 C14 N3 174.7(4)
N3 C14 C15 C16 -3.2(7)
C13 C14 C15 C16 177.6(4)
C19 N4 C16 C15 -178.7(5)
Cu1 N4 C16 C15 3.7(7)
C19 N4 C16 C17 -0.3(5)
Cu1 N4 C16 C17 -177.9(3)
C14 C15 C16 N4 0.9(8)
C14 C15 C16 C17 -177.3(4)
N4 C16 C17 C18 0.2(5)
C15 C16 C17 C18 178.6(5)
N4 C16 C17 C47 -179.7(4)
C15 C16 C17 C47 -1.3(7)
C16 C17 C18 C19 0.0(6)
C47 C17 C18 C19 179.9(4)
C16 C17 C18 C52 178.3(5)
C47 C17 C18 C52 -1.8(9)
C16 N4 C19 C20 -178.9(5)
Cu1 N4 C19 C20 -1.3(8)
C16 N4 C19 C18 0.3(6)
Cu1 N4 C19 C18 178.0(3)
C17 C18 C19 N4 -0.2(6)
C52 C18 C19 N4 -178.6(5)
C17 C18 C19 C20 179.1(5)
C52 C18 C19 C20 0.6(9)
N1 C1 C20 C19 0.7(11)
C2 C1 C20 C19 177.5(6)
N4 C19 C20 C1 1.9(10)
C18 C19 C20 C1 -177.3(6)
C6 C5 C23 C24 -91.1(5)
C4 C5 C23 C24 91.1(5)
C6 C5 C23 C28 87.8(5)
C4 C5 C23 C28 -90.0(5)
C28 C23 C24 C25 1.1(7)
C5 C23 C24 C25 -180.0(4)
C23 C24 C25 C26 -0.7(7)
C24 C25 C26 C27 -0.8(6)
C24 C25 C26 N5 178.1(4)
C29 N5 C26 C25 -8.7(6)
C38 N5 C26 C25 179.3(4)
C29 N5 C26 C27 170.2(4)
C38 N5 C26 C27 -1.9(6)
C25 C26 C27 C28 1.7(6)
N5 C26 C27 C28 -177.2(4)
C24 C23 C28 C27 -0.1(6)
C5 C23 C28 C27 -179.1(4)
C26 C27 C28 C23 -1.3(7)
C26 N5 C29 C30 92.8(5)
C38 N5 C29 C30 -95.0(5)
C31 O1 C30 C29 163.4(4)
N5 C29 C30 O1 61.8(5)
C30 O1 C31 C32 177.6(5)
C33 O2 C32 C31 175.2(5)
O1 C31 C32 O2 -74.9(7)
C32 O2 C33 C34 -75.8(6)
C35 O3 C34 C33 176.3(4)
O2 C33 C34 O3 -57.1(7)
C34 O3 C35 C36 -165.5(4)
C37 O4 C36 C35 -82.7(5)
O3 C35 C36 O4 80.6(5)
C36 O4 C37 C38 -177.8(3)
C26 N5 C38 C37 -79.4(4)
C29 N5 C38 C37 108.4(4)
O4 C37 C38 N5 170.2(3)
C12 C13 C42 C43 88.6(6)
C14 C13 C42 C43 -85.9(5)
C13 C42 C43 C44 -179.4(4)
C42 C43 C44 C45 -73.3(6)
C43 C44 C45 C46 -172.3(5)
C18 C17 C47 C48 -102.9(6)
C16 C17 C47 C48 77.0(6)
C17 C47 C48 C49 -176.0(4)
C47 C48 C49 C50 180.0(5)
C48 C49 C50 C51 -172.0(5)
